data_4021879
loop_
_publ_author_name
'Daiwang Xu'
'Ang\`ele Chiaroni'
'Maurice-Bernard Fleury'
'Martine Largeron'

_publ_section_title
;
 Electrochemically Induced Cascade Reaction for the Assembly of
 Libraries of Biologically Relevant 1,4-Benzoxazine Derivatives
;
_journal_name_full 'Journal of Organic Chemistry'
_journal_page_first 6374
_journal_page_last 6381
_journal_paper_doi 10.1021/jo060452f
_journal_volume 71
_journal_year 2006
_chemical_formula_moiety 'C18 H23 N3 O2'
_chemical_formula_sum 'C18 H23 N3 O2'
_chemical_formula_weight 313.39
_chemical_name_common MART063
_chemical_name_systematic
; 
 [(R,S)-2-morpholino-3-spiro-1'-cyclohexyl-3,4-dihydro-2H-  =
  1,4-benzoxazin-6-yl]nitrile: 5e
;
_space_group_IT_number 14
_symmetry_cell_setting monoclinic
_symmetry_space_group_name_Hall '-P 2ybc'
_symmetry_space_group_name_H-M 'P 1 21/c 1'
_atom_sites_solution_hydrogens geom
_atom_sites_solution_primary direct
_atom_sites_solution_secondary difmap
_audit_creation_method SHELXL-97
_cell_angle_alpha 90.00
_cell_angle_beta 107.34(2)
_cell_angle_gamma 90.00
_cell_formula_units_Z 4
_cell_length_a 10.734(4)
_cell_length_b 10.465(4)
_cell_length_c 15.663(6)
_cell_measurement_reflns_used 4245
_cell_measurement_temperature 293(2)
_cell_measurement_theta_max 29.13
_cell_measurement_theta_min 0.998
_cell_volume 1679.5(11)
_computing_cell_refinement 'HKL Scalepack (Otwinowski & Minor 1997)'
_computing_data_collection 'Collect (Bruker AXS BV, 1997-2004)'
_computing_data_reduction 'HKL Denzo and Scalepack (Otwinowski & Minor 1997)'
_computing_molecular_graphics 'R3M (Riche, 1983) ORTEP (Johnson, 1965)'
_computing_publication_material 'SHELXL-97 (Sheldrick, 1997)'
_computing_structure_refinement 'SHELXL-97 (Sheldrick, 1997)'
_computing_structure_solution 'SHELXS-86 (Sheldrick, 1990)'
_diffrn_ambient_temperature 293(2)
_diffrn_detector_area_resol_mean 9
_diffrn_measured_fraction_theta_full 0.975
_diffrn_measured_fraction_theta_max 0.975
_diffrn_measurement_device_type 'Nonius Kappa-CCD aera-detector diffractometer'
_diffrn_measurement_method 'phi and omega scan'
_diffrn_radiation_monochromator graphite
_diffrn_radiation_source 'fine-focus sealed tube'
_diffrn_radiation_type MoK\a
_diffrn_radiation_wavelength 0.71073
_diffrn_reflns_av_R_equivalents 0.0280
_diffrn_reflns_av_sigmaI/netI 0.0404
_diffrn_reflns_limit_h_max 14
_diffrn_reflns_limit_h_min -14
_diffrn_reflns_limit_k_max 14
_diffrn_reflns_limit_k_min -13
_diffrn_reflns_limit_l_max 21
_diffrn_reflns_limit_l_min -21
_diffrn_reflns_number 18442/8335
_diffrn_reflns_theta_full 29.31
_diffrn_reflns_theta_max 29.31
_diffrn_reflns_theta_min 2.38
_exptl_absorpt_coefficient_mu 0.082
_exptl_absorpt_correction_type none
_exptl_crystal_colour colorless
_exptl_crystal_density_diffrn 1.239
_exptl_crystal_density_meas ?
_exptl_crystal_density_method .
_exptl_crystal_description little_plate
_exptl_crystal_F_000 672
_exptl_crystal_size_max 0.70
_exptl_crystal_size_mid 0.40
_exptl_crystal_size_min 0.10
_refine_diff_density_max 0.187
_refine_diff_density_min -0.188
_refine_diff_density_rms 0.039
_refine_ls_extinction_method none
_refine_ls_goodness_of_fit_ref 1.031
_refine_ls_hydrogen_treatment mixed
_refine_ls_matrix_type full
_refine_ls_number_parameters 208
_refine_ls_number_reflns 4489
_refine_ls_number_restraints 0
_refine_ls_restrained_S_all 1.031
_refine_ls_R_factor_all 0.0869
_refine_ls_R_factor_gt 0.0483
_refine_ls_shift/su_max 0.000
_refine_ls_shift/su_mean 0.000
_refine_ls_structure_factor_coef Fsqd
_refine_ls_weighting_details 'calc w=1/[\s^2^(Fo^2^)+(0.0494P)^2^+0.3678P] where P=(Fo^2^+2Fc^2^)/3'
_refine_ls_weighting_scheme calc
_refine_ls_wR_factor_gt 0.1096
_refine_ls_wR_factor_ref 0.1286
_reflns_number_gt 2923
_reflns_number_total 4489
_reflns_threshold_expression >2sigma(I)
_cod_data_source_file jo060452fsi20060303_010939.cif
_cod_depositor_comments
;
The following automatic conversions were performed:
'_symmetry_cell_setting' value 'Monoclinic' changed to 'monoclinic'
according to '/home/saulius/struct/CIF-dictionaries/cif_core.dic'
dictionary named 'cif_core.dic' version 2.4.1 from 2010-06-29.

Automatic conversion script
Id: cif_fix_enum 1527 2010-12-29 10:47:43Z saulius 
;
_cod_original_sg_symbol_H-M 'P 21/c'
_cod_database_code 4021879

loop_
_symmetry_equiv_pos_as_xyz
'x, y, z'
'-x, y+1/2, -z+1/2'
'-x, -y, -z'
'x, -y-1/2, z-1/2'

loop_
_atom_site_label
_atom_site_type_symbol
_atom_site_fract_x
_atom_site_fract_y
_atom_site_fract_z
_atom_site_U_iso_or_equiv
_atom_site_adp_type
_atom_site_occupancy
_atom_site_symmetry_multiplicity
_atom_site_calc_flag
_atom_site_refinement_flags
O1 O 0.01927(10) 0.05623(9) 0.29237(6) 0.0425(3) Uani 1 1 d .
C2 C 0.15353(13) 0.00825(12) 0.32055(9) 0.0346(3) Uani 1 1 d .
H2 H 0.2087 0.0833 0.3418 0.039 Uiso 1 1 calc R
C3 C 0.19170(13) -0.04134(12) 0.23890(9) 0.0345(3) Uani 1 1 d .
N4 N 0.09393(11) -0.13574(11) 0.19304(7) 0.0369(3) Uani 1 1 d .
HN4 H 0.1176 -0.1835 0.1485 0.041 Uiso 1 1 d .
C4a C -0.03571(13) -0.10027(12) 0.17263(9) 0.0343(3) Uani 1 1 d .
C5 C -0.13383(14) -0.15699(13) 0.10469(9) 0.0394(3) Uani 1 1 d .
H5 H -0.1127 -0.2200 0.0695 0.044 Uiso 1 1 calc R
C6 C -0.26368(14) -0.12055(15) 0.08867(10) 0.0443(3) Uani 1 1 d .
C7 C -0.29654(15) -0.02499(15) 0.13963(11) 0.0494(4) Uani 1 1 d .
H7 H -0.3830 0.0005 0.1281 0.055 Uiso 1 1 calc R
C8 C -0.19980(15) 0.03167(14) 0.20741(10) 0.0445(4) Uani 1 1 d .
H8 H -0.2214 0.0956 0.2417 0.050 Uiso 1 1 calc R
C8a C -0.07112(14) -0.00544(12) 0.22493(9) 0.0364(3) Uani 1 1 d .
C9 C -0.36525(17) -0.18225(18) 0.01979(12) 0.0575(4) Uani 1 1 d .
N10 N -0.44747(18) -0.23092(19) -0.03360(13) 0.0874(6) Uani 1 1 d .
N11 N 0.17883(11) -0.07626(10) 0.39563(7) 0.0369(3) Uani 1 1 d .
C12 C 0.09479(16) -0.18794(13) 0.38807(10) 0.0455(4) Uani 1 1 d .
H12A H 0.0899 -0.2339 0.3334 0.051 Uiso 1 1 calc R
H12B H 0.0074 -0.1611 0.3857 0.051 Uiso 1 1 calc R
C13 C 0.1495(2) -0.27384(15) 0.46754(10) 0.0584(4) Uani 1 1 d .
H13A H 0.0942 -0.3486 0.4622 0.065 Uiso 1 1 calc R
H13B H 0.2358 -0.3025 0.4685 0.065 Uiso 1 1 calc R
O14 O 0.15734(13) -0.20919(11) 0.54885(7) 0.0630(3) Uani 1 1 d .
C15 C 0.2395(2) -0.10020(18) 0.55676(11) 0.0681(5) Uani 1 1 d .
H15A H 0.3267 -0.1278 0.5590 0.076 Uiso 1 1 calc R
H15B H 0.2451 -0.0560 0.6122 0.076 Uiso 1 1 calc R
C16 C 0.18856(18) -0.00982(15) 0.47940(10) 0.0519(4) Uani 1 1 d .
H16A H 0.1033 0.0218 0.4787 0.058 Uiso 1 1 calc R
H16B H 0.2470 0.0627 0.4859 0.058 Uiso 1 1 calc R
C17 C 0.32556(14) -0.10586(14) 0.26753(10) 0.0423(3) Uani 1 1 d .
H17A H 0.3260 -0.1713 0.3115 0.047 Uiso 1 1 calc R
H17B H 0.3402 -0.1475 0.2160 0.047 Uiso 1 1 calc R
C18 C 0.43656(16) -0.01253(17) 0.30711(12) 0.0574(4) Uani 1 1 d .
H18A H 0.4283 0.0213 0.3628 0.064 Uiso 1 1 calc R
H18B H 0.5191 -0.0575 0.3203 0.064 Uiso 1 1 calc R
C19 C 0.43644(18) 0.0973(2) 0.24369(14) 0.0714(5) Uani 1 1 d .
H19A H 0.5041 0.1578 0.2731 0.080 Uiso 1 1 calc R
H19B H 0.4565 0.0647 0.1913 0.080 Uiso 1 1 calc R
C20 C 0.30591(17) 0.16561(15) 0.21454(12) 0.0573(4) Uani 1 1 d .
H20A H 0.3068 0.2291 0.1696 0.064 Uiso 1 1 calc R
H20B H 0.2917 0.2095 0.2654 0.064 Uiso 1 1 calc R
C21 C 0.19503(15) 0.07168(14) 0.17630(10) 0.0445(4) Uani 1 1 d .
H21A H 0.2028 0.0382 0.1204 0.050 Uiso 1 1 calc R
H21B H 0.1128 0.1173 0.1631 0.050 Uiso 1 1 calc R

loop_
_atom_site_aniso_label
_atom_site_aniso_U_11
_atom_site_aniso_U_22
_atom_site_aniso_U_33
_atom_site_aniso_U_23
_atom_site_aniso_U_13
_atom_site_aniso_U_12
O1 0.0480(6) 0.0416(5) 0.0393(5) -0.0083(4) 0.0151(5) 0.0081(4)
C2 0.0407(8) 0.0310(6) 0.0334(7) -0.0025(5) 0.0130(6) -0.0007(5)
C3 0.0385(7) 0.0333(6) 0.0330(7) -0.0013(5) 0.0129(6) 0.0022(5)
N4 0.0378(6) 0.0383(6) 0.0349(6) -0.0083(5) 0.0113(5) 0.0054(5)
C4a 0.0414(8) 0.0325(6) 0.0309(7) 0.0027(5) 0.0137(6) 0.0049(6)
C5 0.0455(8) 0.0372(7) 0.0361(7) 0.0009(6) 0.0127(6) 0.0031(6)
C6 0.0423(8) 0.0484(8) 0.0405(8) 0.0077(6) 0.0096(7) 0.0026(7)
C7 0.0399(9) 0.0579(9) 0.0523(9) 0.0085(7) 0.0170(7) 0.0099(7)
C8 0.0497(9) 0.0448(8) 0.0448(8) 0.0041(6) 0.0227(7) 0.0123(7)
C8a 0.0445(8) 0.0339(7) 0.0334(7) 0.0031(5) 0.0157(6) 0.0049(6)
C9 0.0467(10) 0.0665(11) 0.0546(10) 0.0022(8) 0.0080(8) 0.0019(8)
N10 0.0613(11) 0.1048(14) 0.0817(12) -0.0160(11) -0.0007(9) -0.0072(10)
N11 0.0458(7) 0.0364(6) 0.0295(6) -0.0016(4) 0.0126(5) -0.0065(5)
C12 0.0616(10) 0.0370(7) 0.0369(8) -0.0011(6) 0.0131(7) -0.0116(7)
C13 0.0844(13) 0.0461(9) 0.0421(9) 0.0050(7) 0.0151(9) -0.0114(8)
O14 0.0907(9) 0.0623(7) 0.0382(6) 0.0034(5) 0.0224(6) -0.0261(6)
C15 0.0962(15) 0.0717(12) 0.0319(8) -0.0017(8) 0.0123(9) -0.0338(11)
C16 0.0734(11) 0.0496(9) 0.0359(8) -0.0089(6) 0.0211(8) -0.0206(8)
C17 0.0417(8) 0.0424(8) 0.0432(8) -0.0014(6) 0.0132(7) 0.0052(6)
C18 0.0418(9) 0.0631(10) 0.0656(11) 0.0012(9) 0.0132(8) -0.0012(8)
C19 0.0607(12) 0.0756(13) 0.0848(14) 0.0085(11) 0.0320(11) -0.0155(10)
C20 0.0753(12) 0.0466(9) 0.0599(11) 0.0085(8) 0.0353(9) -0.0063(8)
C21 0.0549(9) 0.0440(8) 0.0398(8) 0.0055(6) 0.0222(7) 0.0063(7)

loop_
_atom_type_symbol
_atom_type_description
_atom_type_scat_dispersion_real
_atom_type_scat_dispersion_imag
_atom_type_scat_source
C C 0.0033 0.0016 'International Tables Vol C Tables 4.2.6.8 and 6.1.1.4'
N N 0.0061 0.0033 'International Tables Vol C Tables 4.2.6.8 and 6.1.1.4'
O O 0.0106 0.0060 'International Tables Vol C Tables 4.2.6.8 and 6.1.1.4'
H H 0.0000 0.0000 'International Tables Vol C Tables 4.2.6.8 and 6.1.1.4'

loop_
_geom_angle_atom_site_label_1
_geom_angle_atom_site_label_2
_geom_angle_atom_site_label_3
_geom_angle
C8a O1 C2 118.67(10)
N11 C2 O1 112.84(10)
N11 C2 C3 116.14(11)
O1 C2 C3 110.23(11)
N4 C3 C17 108.63(10)
N4 C3 C21 110.75(11)
C17 C3 C21 109.09(11)
N4 C3 C2 107.74(11)
C17 C3 C2 111.32(11)
C21 C3 C2 109.31(11)
C4a N4 C3 117.21(10)
N4 C4a C5 122.97(12)
N4 C4a C8a 118.81(12)
C5 C4a C8a 118.18(13)
C4a C5 C6 120.72(13)
C7 C6 C5 120.34(14)
C7 C6 C9 119.26(14)
C5 C6 C9 120.41(14)
C8 C7 C6 119.36(14)
C7 C8 C8a 120.74(14)
O1 C8a C8 117.31(12)
O1 C8a C4a 122.02(12)
C8 C8a C4a 120.63(13)
N10 C9 C6 178.5(2)
C2 N11 C12 117.83(11)
C2 N11 C16 112.90(11)
C12 N11 C16 109.33(11)
N11 C12 C13 109.38(13)
O14 C13 C12 111.14(14)
C13 O14 C15 109.18(12)
O14 C15 C16 111.46(14)
N11 C16 C15 109.59(14)
C18 C17 C3 112.91(12)
C19 C18 C17 111.80(15)
C20 C19 C18 111.96(14)
C19 C20 C21 110.98(14)
C20 C21 C3 114.10(13)

loop_
_geom_bond_atom_site_label_1
_geom_bond_atom_site_label_2
_geom_bond_distance
O1 C8a 1.3649(17)
O1 C2 1.4644(17)
C2 N11 1.4312(17)
C2 C3 1.5444(18)
C3 N4 1.4642(17)
C3 C17 1.5289(19)
C3 C21 1.5435(19)
N4 C4a 1.3824(18)
C4a C5 1.388(2)
C4a C8a 1.4092(18)
C5 C6 1.394(2)
C6 C7 1.389(2)
C6 C9 1.438(2)
C7 C8 1.378(2)
C8 C8a 1.381(2)
C9 N10 1.139(2)
N11 C12 1.4595(18)
N11 C16 1.4610(18)
C12 C13 1.505(2)
C13 O14 1.4222(19)
O14 C15 1.425(2)
C15 C16 1.506(2)
C17 C18 1.522(2)
C18 C19 1.519(3)
C19 C20 1.517(3)
C20 C21 1.522(2)

loop_
_geom_torsion_atom_site_label_1
_geom_torsion_atom_site_label_2
_geom_torsion_atom_site_label_3
_geom_torsion_atom_site_label_4
_geom_torsion
C8a O1 C2 C3 36.37(15)
O1 C2 C3 N4 -54.50(13)
C2 C3 N4 C4a 50.82(15)
C3 N4 C4a C8a -25.6(2)
N4 C4a C8a O1 3.0(2)
C2 O1 C8a C4a -10.1(2)
C8a C4a C5 C6 0.2(2)
C4a C5 C6 C7 1.2(2)
C5 C6 C7 C8 -1.3(2)
C6 C7 C8 C8a 0.1(2)
C7 C8 C8a C4a 1.3(2)
C8 C8a C4a C5 -1.4(2)
N11 C2 C3 C17 -43.6(2)
O1 C2 C3 C21 65.91(14)
C7 C6 C9 N10 -36(8)
C5 C6 C9 N10 144(8)
O1 C2 N11 C12 55.63(15)
C3 C2 N11 C16 158(1)
C16 N11 C12 C13 -57.8(2)
N11 C12 C13 O14 59.7(2)
C12 C13 O14 C15 -59.6(2)
C13 O14 C15 C16 59.0(2)
O14 C15 C16 N11 -58.5(2)
C15 C16 N11 C12 57.2(2)
N4 C3 C17 C18 173.83(12)
C21 C3 C17 C18 53.0(2)
C3 C17 C18 C19 -55.2(2)
C17 C18 C19 C20 54.5(2)
C18 C19 C20 C21 -53.3(2)
C19 C20 C21 C3 53.7(2)
C17 C3 C21 C20 -52.9(2)
N4 C3 C21 C20 -172.4(1)
C2 C3 C17 C18 -67.70(15)
C2 C3 C21 C20 69.01(15)

loop_
_cod_related_entry_id
_cod_related_entry_database
_cod_related_entry_code
1 ChemSpider 17238354
